data_4067831
loop_
_publ_author_name
'Maheswari, K.'
'Reddy, N. Dastagiri'

_publ_section_title
;
 Reactions of N-Monosubstituted Amidines with AlMe3and AlMeCl2: Formation
 of Fused Triazaalane Heterocycles
;
_journal_issue 1
_journal_name_full Organometallics
_journal_page_first 197
_journal_paper_doi 10.1021/om2007375
_journal_volume 31
_journal_year 2012
_chemical_formula_sum 'C13 H12 Al Cl3 N2'
_chemical_formula_weight 329.58
_chemical_name_systematic
;
 ?
;
_space_group_IT_number 2
_symmetry_cell_setting triclinic
_symmetry_space_group_name_Hall '-P 1'
_symmetry_space_group_name_H-M 'P -1'
_atom_sites_solution_hydrogens geom
_atom_sites_solution_primary direct
_atom_sites_solution_secondary difmap
_audit_creation_method SHELXL-97
_cell_angle_alpha 103.036(7)
_cell_angle_beta 114.029(9)
_cell_angle_gamma 97.801(8)
_cell_formula_units_Z 2
_cell_length_a 8.4839(9)
_cell_length_b 10.0382(8)
_cell_length_c 10.3193(9)
_cell_measurement_reflns_used 5182
_cell_measurement_temperature 150(2)
_cell_measurement_theta_max 29.0954
_cell_measurement_theta_min 2.5978
_cell_volume 755.97(14)
_computing_cell_refinement
;
'Thu Mar 17 13:50:04 2011'
;
_computing_data_collection
;
'Thu Mar 17 13:50:04 2011'
;
_computing_data_reduction
;
'Thu Mar 17 13:50:04 2011'
;
_computing_molecular_graphics 'ORTEP-III & Olex 2'
_computing_publication_material Wingx
_computing_structure_refinement 'SHELXL-97 (Sheldrick, 2008)'
_computing_structure_solution 'SHELXS-97 (Sheldrick, 2008)'
_diffrn_ambient_temperature 150(2)
_diffrn_detector_area_resol_mean 15.9821
_diffrn_measured_fraction_theta_full 0.999
_diffrn_measured_fraction_theta_max 0.875
_diffrn_measurement_device_type 'Xcalibur, Eos'
_diffrn_measurement_method '\w scans'
_diffrn_radiation_monochromator graphite
_diffrn_radiation_source 'fine-focus sealed tube'
_diffrn_radiation_type MoK\a
_diffrn_radiation_wavelength 0.71073
_diffrn_reflns_av_R_equivalents 0.0674
_diffrn_reflns_av_sigmaI/netI 0.0958
_diffrn_reflns_limit_h_max 11
_diffrn_reflns_limit_h_min -10
_diffrn_reflns_limit_k_max 13
_diffrn_reflns_limit_k_min -13
_diffrn_reflns_limit_l_max 12
_diffrn_reflns_limit_l_min -13
_diffrn_reflns_number 9435
_diffrn_reflns_theta_full 25.00
_diffrn_reflns_theta_max 29.12
_diffrn_reflns_theta_min 2.60
_exptl_absorpt_coefficient_mu 0.651
_exptl_absorpt_correction_T_max 0.9498
_exptl_absorpt_correction_T_min 0.8701
_exptl_absorpt_correction_type multi-scan
_exptl_absorpt_process_details
;
'Thu Mar 17 13:50:04 2011'
;
_exptl_crystal_colour colorless
_exptl_crystal_density_diffrn 1.448
_exptl_crystal_density_method 'not measured'
_exptl_crystal_F_000 336
_exptl_crystal_size_max 0.22
_exptl_crystal_size_mid 0.14
_exptl_crystal_size_min 0.08
_refine_diff_density_max 0.474
_refine_diff_density_min -0.391
_refine_diff_density_rms 0.089
_refine_ls_extinction_method none
_refine_ls_goodness_of_fit_ref 1.086
_refine_ls_hydrogen_treatment constr
_refine_ls_matrix_type full
_refine_ls_number_parameters 172
_refine_ls_number_reflns 3559
_refine_ls_number_restraints 0
_refine_ls_restrained_S_all 1.086
_refine_ls_R_factor_all 0.0986
_refine_ls_R_factor_gt 0.0549
_refine_ls_shift/su_max 0.000
_refine_ls_shift/su_mean 0.000
_refine_ls_structure_factor_coef Fsqd
_refine_ls_weighting_details 'calc w=1/[\s^2^(Fo^2^)+(0.0420P)^2^+0.7393P] where P=(Fo^2^+2Fc^2^)/3'
_refine_ls_weighting_scheme calc
_refine_ls_wR_factor_gt 0.1205
_refine_ls_wR_factor_ref 0.1285
_reflns_number_gt 2405
_reflns_number_total 3559
_reflns_threshold_expression >2\s(I)
_cod_data_source_file om2007375_si_001.cif
_cod_data_source_block compound_15
_cod_original_cell_volume 755.97(12)
_cod_database_code 4067831

loop_
_symmetry_equiv_pos_as_xyz
'x, y, z'
'-x, -y, -z'

loop_
_atom_site_label
_atom_site_type_symbol
_atom_site_fract_x
_atom_site_fract_y
_atom_site_fract_z
_atom_site_U_iso_or_equiv
_atom_site_adp_type
_atom_site_occupancy
_atom_site_symmetry_multiplicity
_atom_site_calc_flag
_atom_site_refinement_flags
Cl1 Cl 0.01316(12) 0.73036(9) 0.15173(10) 0.0282(2) Uani 1 1 d .
Cl3 Cl 0.24504(12) 0.68945(9) 0.50228(10) 0.0257(2) Uani 1 1 d .
Al1 Al 0.11403(13) 0.58757(10) 0.26884(11) 0.0160(2) Uani 1 1 d .
Cl2 Cl -0.10150(12) 0.40947(9) 0.20898(12) 0.0312(3) Uani 1 1 d .
C10 C 0.2411(5) 0.0612(4) 0.1268(5) 0.0303(9) Uani 1 1 d .
H10 H 0.1835 0.0125 0.1710 0.036 Uiso 1 1 calc R
C9 C 0.3306(5) 0.2030(3) 0.1964(4) 0.0210(8) Uani 1 1 d .
H9 H 0.3367 0.2515 0.2894 0.025 Uiso 1 1 calc R
C13 C 0.4071(5) 0.2034(4) -0.0034(4) 0.0249(8) Uani 1 1 d .
H13 H 0.4642 0.2519 -0.0480 0.030 Uiso 1 1 calc R
C6 C 0.8464(5) 0.8089(4) 0.5256(4) 0.0288(9) Uani 1 1 d .
H6 H 0.9645 0.8172 0.5970 0.035 Uiso 1 1 calc R
C2 C 0.5573(4) 0.6631(3) 0.3354(4) 0.0168(7) Uani 1 1 d .
C12 C 0.3188(5) 0.0610(4) -0.0711(4) 0.0321(10) Uani 1 1 d .
H12 H 0.3158 0.0116 -0.1626 0.038 Uiso 1 1 calc R
C4 C 0.6169(5) 0.9183(4) 0.4028(4) 0.0278(9) Uani 1 1 d .
H4 H 0.5785 1.0010 0.3899 0.033 Uiso 1 1 calc R
C5 C 0.7879(5) 0.9304(4) 0.5069(4) 0.0300(9) Uani 1 1 d .
H5 H 0.8664 1.0214 0.5662 0.036 Uiso 1 1 calc R
C3 C 0.5009(5) 0.7866(4) 0.3170(4) 0.0237(8) Uani 1 1 d .
H3 H 0.3831 0.7792 0.2455 0.028 Uiso 1 1 calc R
C11 C 0.2358(5) -0.0091(4) -0.0069(5) 0.0326(10) Uani 1 1 d .
H11 H 0.1745 -0.1063 -0.0546 0.039 Uiso 1 1 calc R
C7 C 0.7319(5) 0.6774(4) 0.4401(4) 0.0219(8) Uani 1 1 d .
H7 H 0.7721 0.5951 0.4524 0.026 Uiso 1 1 calc R
N2 N 0.5047(4) 0.4208(3) 0.2010(3) 0.0186(6) Uani 1 1 d .
H2 H 0.6165 0.4452 0.2176 0.022 Uiso 1 1 calc R
N1 N 0.2611(4) 0.5000(3) 0.2040(3) 0.0170(6) Uani 1 1 d .
H1 H 0.1989 0.4235 0.1268 0.020 Uiso 1 1 calc R
C1 C 0.4339(4) 0.5226(3) 0.2434(4) 0.0153(7) Uani 1 1 d .
C8 C 0.4109(4) 0.2736(3) 0.1297(4) 0.0167(7) Uani 1 1 d .

loop_
_atom_site_aniso_label
_atom_site_aniso_U_11
_atom_site_aniso_U_22
_atom_site_aniso_U_33
_atom_site_aniso_U_23
_atom_site_aniso_U_13
_atom_site_aniso_U_12
Cl1 0.0262(5) 0.0204(5) 0.0278(5) 0.0073(4) 0.0015(4) 0.0103(4)
Cl3 0.0300(5) 0.0231(5) 0.0214(5) 0.0054(3) 0.0100(4) 0.0064(4)
Al1 0.0125(5) 0.0116(5) 0.0219(6) 0.0031(4) 0.0069(4) 0.0035(4)
Cl2 0.0202(5) 0.0181(5) 0.0545(6) 0.0013(4) 0.0231(4) -0.0006(4)
C10 0.027(2) 0.019(2) 0.044(2) 0.0129(17) 0.0144(18) 0.0049(16)
C9 0.0191(19) 0.0155(18) 0.0255(19) 0.0034(14) 0.0095(15) 0.0023(14)
C13 0.022(2) 0.024(2) 0.030(2) 0.0054(15) 0.0134(16) 0.0076(16)
C6 0.019(2) 0.029(2) 0.031(2) 0.0022(16) 0.0104(16) 0.0013(16)
C2 0.0171(17) 0.0134(17) 0.0224(18) 0.0036(13) 0.0128(14) 0.0017(14)
C12 0.030(2) 0.024(2) 0.034(2) -0.0046(17) 0.0131(18) 0.0089(17)
C4 0.034(2) 0.0126(18) 0.046(2) 0.0079(16) 0.028(2) 0.0049(16)
C5 0.029(2) 0.0160(19) 0.040(2) -0.0024(16) 0.0212(18) -0.0078(16)
C3 0.0210(19) 0.0203(19) 0.035(2) 0.0088(16) 0.0178(16) 0.0055(15)
C11 0.025(2) 0.0153(19) 0.045(3) 0.0004(17) 0.0088(18) 0.0054(16)
C7 0.0224(19) 0.0163(18) 0.029(2) 0.0047(14) 0.0142(16) 0.0055(15)
N2 0.0142(15) 0.0145(15) 0.0286(17) 0.0042(12) 0.0124(12) 0.0034(12)
N1 0.0119(14) 0.0126(14) 0.0215(15) -0.0003(11) 0.0066(11) 0.0000(11)
C1 0.0165(18) 0.0140(17) 0.0181(17) 0.0059(13) 0.0100(13) 0.0031(14)
C8 0.0109(16) 0.0107(16) 0.0240(18) 0.0029(13) 0.0045(13) 0.0041(13)

loop_
_atom_type_symbol
_atom_type_description
_atom_type_scat_dispersion_real
_atom_type_scat_dispersion_imag
_atom_type_scat_source
C C 0.0033 0.0016 'International Tables Vol C Tables 4.2.6.8 and 6.1.1.4'
H H 0.0000 0.0000 'International Tables Vol C Tables 4.2.6.8 and 6.1.1.4'
N N 0.0061 0.0033 'International Tables Vol C Tables 4.2.6.8 and 6.1.1.4'
Al Al 0.0645 0.0514 'International Tables Vol C Tables 4.2.6.8 and 6.1.1.4'
Cl Cl 0.1484 0.1585 'International Tables Vol C Tables 4.2.6.8 and 6.1.1.4'

loop_
_geom_angle_atom_site_label_1
_geom_angle_atom_site_label_2
_geom_angle_atom_site_label_3
_geom_angle
N1 Al1 Cl3 111.57(10)
N1 Al1 Cl1 112.29(10)
Cl3 Al1 Cl1 110.92(5)
N1 Al1 Cl2 101.34(10)
Cl3 Al1 Cl2 111.10(6)
Cl1 Al1 Cl2 109.25(6)
C11 C10 C9 119.8(4)
C8 C9 C10 119.7(3)
C8 C13 C12 119.1(4)
C7 C6 C5 119.7(3)
C7 C2 C3 118.7(3)
C7 C2 C1 121.2(3)
C3 C2 C1 120.1(3)
C11 C12 C13 120.5(4)
C5 C4 C3 120.5(3)
C4 C5 C6 120.1(3)
C4 C3 C2 120.0(3)
C12 C11 C10 120.3(4)
C6 C7 C2 120.9(3)
C1 N2 C8 124.5(3)
C1 N1 Al1 136.8(2)
N1 C1 N2 122.0(3)
N1 C1 C2 121.2(3)
N2 C1 C2 116.8(3)
C13 C8 C9 120.7(3)
C13 C8 N2 119.1(3)
C9 C8 N2 120.2(3)

loop_
_geom_bond_atom_site_label_1
_geom_bond_atom_site_label_2
_geom_bond_distance
Cl1 Al1 2.1259(13)
Cl3 Al1 2.1175(13)
Al1 N1 1.868(3)
Al1 Cl2 2.1485(14)
C10 C11 1.380(6)
C10 C9 1.386(5)
C9 C8 1.382(5)
C13 C8 1.381(5)
C13 C12 1.388(5)
C6 C7 1.376(5)
C6 C5 1.401(5)
C2 C7 1.397(5)
C2 C3 1.413(5)
C2 C1 1.474(5)
C12 C11 1.374(6)
C4 C5 1.378(6)
C4 C3 1.381(5)
N2 C1 1.333(4)
N2 C8 1.439(4)
N1 C1 1.322(4)
